data_7044540
loop_
_publ_author_name
'Zhang, Fang'
'Hou, Lei'
'Zhang, Wenyan'
'Yan, Yangtian'
'Wu, Yunlong'
'Yang, Ruifeng'
'Cao, Feng'
'Wang, Yao-Yu'

_publ_section_title
;
 Two metal--organic frameworks based on a flexible benzimidazole
 carboxylic acid ligand: selective gas sorption and luminescence
;
_journal_name_full 'Dalton Trans.'
_journal_paper_doi 10.1039/C7DT03363J
_journal_year 2017
_chemical_formula_moiety 'C13 H9 N2 O5 Zn'
_chemical_formula_sum 'C13 H9 N2 O5 Zn'
_chemical_formula_weight 338.59
_space_group_crystal_system monoclinic
_space_group_IT_number 14
_space_group_name_Hall '-P 2ybc'
_space_group_name_H-M_alt 'P 1 21/c 1'
_symmetry_space_group_name_Hall '-P 2ybc'
_symmetry_space_group_name_H-M 'P 1 21/c 1'
_atom_sites_solution_hydrogens mixed
_audit_creation_date 2017-09-29
_audit_creation_method
;
Olex2 1.2-beta
(compiled 2017.08.10 svn.r3458 for OlexSys, GUI svn.r5381)
;
_audit_update_record
;
2017-10-09 deposited with the CCDC.
2017-10-09 downloaded from the CCDC.
;
_cell_angle_alpha 90
_cell_angle_beta 103.517(10)
_cell_angle_gamma 90
_cell_formula_units_Z 4
_cell_length_a 12.148(7)
_cell_length_b 9.069(5)
_cell_length_c 18.047(10)
_cell_measurement_reflns_used 2581
_cell_measurement_temperature 173
_cell_measurement_theta_max 23
_cell_measurement_theta_min 3
_cell_volume 1933.2(19)
_computing_cell_refinement 'Bruker SAINT'
_computing_data_collection 'Bruker APEX2'
_computing_data_reduction 'Bruker SAINT'
_computing_molecular_graphics 'Olex2 (Dolomanov et al., 2009)'
_computing_publication_material 'Olex2 (Dolomanov et al., 2009)'
_computing_structure_refinement 'ShelXL (Sheldrick, 2015)'
_computing_structure_solution 'ShelXS (Sheldrick, 2015)'
_diffrn_ambient_temperature 173.0
_diffrn_measured_fraction_theta_full 0.988
_diffrn_measured_fraction_theta_max 0.988
_diffrn_measurement_device_type 'Bruker APEX-II CCD'
_diffrn_measurement_method '\w scan'
_diffrn_radiation_type MoK\a
_diffrn_radiation_wavelength 0.71073
_diffrn_reflns_av_unetI/netI 0.0858
_diffrn_reflns_Laue_measured_fraction_full 0.988
_diffrn_reflns_Laue_measured_fraction_max 0.988
_diffrn_reflns_limit_h_max 14
_diffrn_reflns_limit_h_min -14
_diffrn_reflns_limit_k_max 10
_diffrn_reflns_limit_k_min -10
_diffrn_reflns_limit_l_max 21
_diffrn_reflns_limit_l_min -19
_diffrn_reflns_number 3365
_diffrn_reflns_point_group_measured_fraction_full 0.988
_diffrn_reflns_point_group_measured_fraction_max 0.988
_diffrn_reflns_theta_full 25.026
_diffrn_reflns_theta_max 25.026
_diffrn_reflns_theta_min 1.724
_exptl_absorpt_coefficient_mu 1.286
_exptl_absorpt_correction_T_max 0.8457
_exptl_absorpt_correction_T_min 0.6179
_exptl_absorpt_correction_type multi-scan
_exptl_absorpt_process_details SADABS
_exptl_crystal_colour colourless
_exptl_crystal_colour_primary colourless
_exptl_crystal_density_diffrn 1.163
_exptl_crystal_description block
_exptl_crystal_F_000 684
_exptl_crystal_size_max 0.32
_exptl_crystal_size_mid 0.23
_exptl_crystal_size_min 0.19
_refine_diff_density_max 1.322
_refine_diff_density_min -0.788
_refine_diff_density_rms 0.169
_refine_ls_extinction_method none
_refine_ls_goodness_of_fit_ref 1.050
_refine_ls_hydrogen_treatment constr
_refine_ls_matrix_type full
_refine_ls_number_parameters 201
_refine_ls_number_reflns 3365
_refine_ls_number_restraints 12
_refine_ls_restrained_S_all 1.050
_refine_ls_R_factor_all 0.1012
_refine_ls_R_factor_gt 0.0726
_refine_ls_shift/su_max 0.000
_refine_ls_shift/su_mean 0.000
_refine_ls_structure_factor_coef Fsqd
_refine_ls_weighting_details 'w=1/[\s^2^(Fo^2^)+(0.1792P)^2^] where P=(Fo^2^+2Fc^2^)/3'
_refine_ls_weighting_scheme calc
_refine_ls_wR_factor_gt 0.2184
_refine_ls_wR_factor_ref 0.2619
_reflns_Friedel_coverage 0.000
_reflns_number_gt 2362
_reflns_number_total 3365
_reflns_threshold_expression 'I > 2\s(I)'
_cod_data_source_file c7dt03363j2.cif
_cod_data_source_block 2
_cod_original_cell_volume 1933.1(18)
_cod_database_code 7044540
_shelx_shelxl_version_number 2016/6
_shelx_space_group_comment
;
The symmetry employed for this shelxl refinement is uniquely defined
by the following loop, which should always be used as a source of
symmetry information in preference to the above space-group names.
They are only intended as comments.
;
_shelx_estimated_absorpt_t_max 0.792
_shelx_estimated_absorpt_t_min 0.684
_olex2_refinement_description
;
1. Twinned data refinement
 Scales: 0.682(7)
 0.318(7)
2. Fixed Uiso
 At 1.2 times of:
  All C(H) groups, All C(H,H) groups
 At 1.5 times of:
  All O(H,H) groups
3. Uiso/Uaniso restraints and constraints
Uanis(O4A) \\sim Ueq, Uanis(C8) \\sim Ueq: with sigma of 0.01 and sigma for
terminal atoms of 0.01
4. Others
 Sof(O4A)=1-FVAR(1)
 Sof(O4)=FVAR(1)
5.a Riding coordinates:
 O1W(H1WA,H1WB)
5.b Secondary CH2 refined with riding coordinates:
 C10(H10A,H10B)
5.c Aromatic/amide H refined with riding coordinates:
 C1(H1), C4(H4), C7(H7), C13(H13), C12(H12)
;
_olex2_submission_special_instructions 'No special instructions were received'

loop_
_space_group_symop_operation_xyz
'x, y, z'
'-x, y+1/2, -z+1/2'
'-x, -y, -z'
'x, -y-1/2, z-1/2'

loop_
_atom_site_label
_atom_site_type_symbol
_atom_site_fract_x
_atom_site_fract_y
_atom_site_fract_z
_atom_site_U_iso_or_equiv
_atom_site_adp_type
_atom_site_occupancy
_atom_site_site_symmetry_order
_atom_site_calc_flag
_atom_site_refinement_flags_posn
_atom_site_refinement_flags_adp
_atom_site_refinement_flags_occupancy
_atom_site_disorder_assembly
_atom_site_disorder_group
Zn1 Zn 0.49770(7) 0.89742(9) -0.20700(4) 0.0249(3) Uani 1 1 d . . . . .
O2 O 0.5311(5) 0.9198(6) 0.1607(3) 0.0336(13) Uani 1 1 d . . . . .
C2 C 0.6447(6) 0.6133(7) -0.0299(4) 0.0212(15) Uani 1 1 d . . . . .
N2 N 0.6953(5) 0.5626(7) -0.0873(3) 0.0272(14) Uani 1 1 d . . . . .
C1 C 0.6554(6) 0.6499(9) -0.1485(4) 0.0267(17) Uani 1 1 d . . . . .
H1 H 0.677592 0.640852 -0.195417 0.032 Uiso 1 1 calc R . . . .
N1 N 0.5825(5) 0.7486(7) -0.1361(3) 0.0252(14) Uani 1 1 d . . . . .
C3 C 0.5744(6) 0.7277(8) -0.0612(4) 0.0220(15) Uani 1 1 d . . . . .
C5 C 0.5217(6) 0.7633(7) 0.0554(4) 0.0215(15) Uani 1 1 d . . . . .
C4 C 0.5095(6) 0.8036(8) -0.0200(4) 0.0267(16) Uani 1 1 d . . . . .
H4 H 0.458926 0.879751 -0.042463 0.032 Uiso 1 1 calc R . . . .
C7 C 0.6576(6) 0.5738(9) 0.0446(4) 0.0273(17) Uani 1 1 d . . . . .
H7 H 0.707978 0.496646 0.066015 0.033 Uiso 1 1 calc R . . . .
C6 C 0.5947(6) 0.6498(8) 0.0893(4) 0.0241(16) Uani 1 1 d . . . . .
C10 C 0.7697(6) 0.4367(9) -0.0826(5) 0.0318(18) Uani 1 1 d . . . . .
H10A H 0.771138 0.404306 -0.134736 0.038 Uiso 1 1 calc R . . . .
H10B H 0.739358 0.354394 -0.057266 0.038 Uiso 1 1 calc R . . . .
C11 C 0.8901(6) 0.4705(9) -0.0386(4) 0.0294(17) Uani 1 1 d . . . . .
C13 C 0.9362(7) 0.3928(10) 0.0276(5) 0.043(2) Uani 1 1 d . . . . .
H13 H 0.893861 0.320849 0.047354 0.052 Uiso 1 1 calc R . . . .
C12 C 0.9514(8) 0.5741(10) -0.0639(5) 0.043(2) Uani 1 1 d . . . . .
H12 H 0.916919 0.627567 -0.108613 0.051 Uiso 1 1 calc R . . . .
C9 C 0.6041(8) 0.6070(10) 0.1691(5) 0.042(2) Uani 1 1 d . . . . .
O3 O 0.5144(5) 0.6017(6) 0.1909(3) 0.0364(14) Uani 1 1 d . . . . .
O4 O 0.7062(9) 0.6038(17) 0.2096(5) 0.058(5) Uani 0.70(3) 1 d . . P A 1
O1 O 0.3640(5) 0.8898(6) 0.0786(4) 0.0412(15) Uani 1 1 d . . . . .
C8 C 0.4666(7) 0.8620(8) 0.1037(4) 0.0299(18) Uani 1 1 d . U . . .
O1W O 0.3389(5) 0.8223(7) -0.2209(4) 0.0462(16) Uani 1 1 d . . . . .
H1WA H 0.292068 0.884416 -0.213583 0.069 Uiso 1 1 d R . . . .
H1WB H 0.332668 0.751386 -0.191983 0.069 Uiso 1 1 d R . . . .
O4A O 0.6831(18) 0.497(3) 0.1952(12) 0.046(9) Uani 0.30(3) 1 d . U P A 2

loop_
_atom_site_aniso_label
_atom_site_aniso_U_11
_atom_site_aniso_U_22
_atom_site_aniso_U_33
_atom_site_aniso_U_23
_atom_site_aniso_U_13
_atom_site_aniso_U_12
Zn1 0.0338(6) 0.0280(5) 0.0130(5) -0.0015(3) 0.0053(4) 0.0035(4)
O2 0.056(4) 0.030(3) 0.014(3) -0.004(2) 0.007(2) 0.010(3)
C2 0.023(3) 0.022(4) 0.020(4) -0.004(3) 0.008(3) 0.000(3)
N2 0.032(3) 0.028(3) 0.021(3) -0.003(3) 0.004(3) 0.006(3)
C1 0.036(4) 0.041(4) 0.008(3) -0.004(3) 0.013(3) -0.001(3)
N1 0.033(3) 0.026(3) 0.015(3) 0.002(3) 0.003(3) 0.006(3)
C3 0.024(3) 0.027(4) 0.016(3) -0.006(3) 0.006(3) 0.004(3)
C5 0.033(4) 0.022(4) 0.011(3) -0.007(3) 0.009(3) -0.003(3)
C4 0.032(4) 0.022(4) 0.025(4) -0.002(3) 0.004(3) -0.001(3)
C7 0.023(4) 0.039(4) 0.021(4) 0.006(3) 0.008(3) 0.009(3)
C6 0.028(4) 0.034(4) 0.009(3) 0.001(3) 0.003(3) -0.006(3)
C10 0.030(4) 0.034(4) 0.030(4) -0.007(3) 0.004(3) 0.007(3)
C11 0.023(4) 0.036(4) 0.030(4) 0.002(3) 0.008(3) 0.006(3)
C13 0.034(5) 0.045(5) 0.042(5) 0.011(4) -0.007(4) 0.003(4)
C12 0.043(5) 0.053(6) 0.027(5) 0.009(4) -0.001(4) -0.001(4)
C9 0.045(5) 0.055(6) 0.027(5) 0.006(4) 0.008(4) 0.003(4)
O3 0.059(4) 0.037(3) 0.018(3) 0.000(2) 0.018(3) -0.006(3)
O4 0.065(7) 0.071(11) 0.028(5) 0.010(5) -0.007(5) 0.017(6)
O1 0.044(4) 0.046(4) 0.033(3) -0.006(3) 0.007(3) 0.005(3)
C8 0.052(5) 0.027(4) 0.022(4) 0.007(3) 0.030(4) 0.010(3)
O1W 0.037(3) 0.043(4) 0.057(4) 0.001(3) 0.009(3) 0.002(3)
O4A 0.050(10) 0.039(13) 0.043(10) 0.013(8) -0.003(7) 0.001(8)

loop_
_atom_type_symbol
_atom_type_description
_atom_type_scat_dispersion_real
_atom_type_scat_dispersion_imag
_atom_type_scat_source
C C 0.0033 0.0016 'International Tables Vol C Tables 4.2.6.8 and 6.1.1.4'
H H 0.0000 0.0000 'International Tables Vol C Tables 4.2.6.8 and 6.1.1.4'
N N 0.0061 0.0033 'International Tables Vol C Tables 4.2.6.8 and 6.1.1.4'
O O 0.0106 0.0060 'International Tables Vol C Tables 4.2.6.8 and 6.1.1.4'
Zn Zn 0.2839 1.4301 'International Tables Vol C Tables 4.2.6.8 and 6.1.1.4'

loop_
_geom_angle_atom_site_label_1
_geom_angle_atom_site_label_2
_geom_angle_atom_site_label_3
_geom_angle
_geom_angle_site_symmetry_1
_geom_angle_site_symmetry_3
O2 Zn1 N1 115.3(2) 3_675 .
O2 Zn1 O1W 94.6(3) 3_675 .
N1 Zn1 O1W 100.9(3) . .
O3 Zn1 O2 119.3(2) 4_575 3_675
O3 Zn1 N1 118.2(2) 4_575 .
O3 Zn1 O1W 101.4(3) 4_575 .
C8 O2 Zn1 125.1(5) . 3_675
C3 C2 N2 106.2(6) . .
C7 C2 N2 132.3(7) . .
C7 C2 C3 121.3(7) . .
C2 N2 C10 126.3(6) . .
C1 N2 C2 106.0(6) . .
C1 N2 C10 127.6(6) . .
N1 C1 N2 112.7(6) . .
C1 N1 Zn1 128.6(5) . .
C1 N1 C3 106.0(6) . .
C3 N1 Zn1 125.3(5) . .
C2 C3 N1 108.9(6) . .
C2 C3 C4 121.9(7) . .
C4 C3 N1 129.2(7) . .
C4 C5 C6 122.4(6) . .
C4 C5 C8 116.8(6) . .
C6 C5 C8 120.3(6) . .
C5 C4 C3 116.9(7) . .
C2 C7 C6 118.8(7) . .
C5 C6 C7 118.7(6) . .
C5 C6 C9 121.2(7) . .
C7 C6 C9 120.1(7) . .
N2 C10 C11 112.5(6) . .
C13 C11 C10 119.5(7) . .
C12 C11 C10 120.3(7) . .
C12 C11 C13 120.2(7) . .
C11 C13 C12 116.6(8) . 3_765
C11 C12 C13 123.2(8) . 3_765
O3 C9 C6 116.6(8) . .
O3 C9 O4 128.3(9) . .
O3 C9 O4A 116.9(12) . .
O4 C9 C6 114.1(9) . .
O4A C9 C6 114.3(12) . .
C9 O3 Zn1 127.4(6) . 4_576
O2 C8 C5 116.5(7) . .
O1 C8 O2 126.3(7) . .
O1 C8 C5 116.8(7) . .

loop_
_geom_bond_atom_site_label_1
_geom_bond_atom_site_label_2
_geom_bond_distance
_geom_bond_site_symmetry_2
Zn1 O2 1.925(5) 3_675
Zn1 N1 1.976(6) .
Zn1 O3 1.900(5) 4_575
Zn1 O1W 2.006(6) .
O2 C8 1.253(10) .
C2 N2 1.401(9) .
C2 C3 1.378(10) .
C2 C7 1.364(10) .
N2 C1 1.354(10) .
N2 C10 1.447(9) .
C1 N1 1.315(9) .
N1 C3 1.390(9) .
C3 C4 1.388(9) .
C5 C4 1.383(10) .
C5 C6 1.402(10) .
C5 C8 1.510(9) .
C7 C6 1.414(10) .
C6 C9 1.469(11) .
C10 C11 1.523(10) .
C11 C13 1.388(11) .
C11 C12 1.344(11) .
C13 C12 1.401(12) 3_765
C9 O3 1.243(11) .
C9 O4 1.285(13) .
C9 O4A 1.39(2) .
O1 C8 1.249(10) .

loop_
_geom_torsion_atom_site_label_1
_geom_torsion_atom_site_label_2
_geom_torsion_atom_site_label_3
_geom_torsion_atom_site_label_4
_geom_torsion
_geom_torsion_site_symmetry_1
_geom_torsion_site_symmetry_4
Zn1 O2 C8 C5 153.4(5) 3_675 .
Zn1 O2 C8 O1 -18.7(11) 3_675 .
Zn1 N1 C3 C2 179.2(5) . .
Zn1 N1 C3 C4 -0.9(11) . .
C2 N2 C1 N1 -1.4(8) . .
C2 N2 C10 C11 -78.9(9) . .
C2 C3 C4 C5 2.6(10) . .
C2 C7 C6 C5 -0.3(11) . .
C2 C7 C6 C9 178.1(7) . .
N2 C2 C3 N1 -0.7(8) . .
N2 C2 C3 C4 179.5(6) . .
N2 C2 C7 C6 178.5(7) . .
N2 C1 N1 Zn1 -178.4(5) . .
N2 C1 N1 C3 1.0(8) . .
N2 C10 C11 C13 118.6(9) . .
N2 C10 C11 C12 -61.8(10) . .
C1 N2 C10 C11 105.2(9) . .
C1 N1 C3 C2 -0.1(8) . .
C1 N1 C3 C4 179.7(7) . .
N1 C3 C4 C5 -177.2(7) . .
C3 C2 N2 C1 1.3(8) . .
C3 C2 N2 C10 -175.3(7) . .
C3 C2 C7 C6 1.9(11) . .
C5 C6 C9 O3 41.1(11) . .
C5 C6 C9 O4 -128.1(10) . .
C5 C6 C9 O4A -177.5(15) . .
C4 C5 C6 C7 -0.2(11) . .
C4 C5 C6 C9 -178.6(7) . .
C4 C5 C8 O2 -120.0(8) . .
C4 C5 C8 O1 52.8(10) . .
C7 C2 N2 C1 -175.7(8) . .
C7 C2 N2 C10 7.7(13) . .
C7 C2 C3 N1 176.7(7) . .
C7 C2 C3 C4 -3.1(11) . .
C7 C6 C9 O3 -137.3(8) . .
C7 C6 C9 O4 53.6(13) . .
C7 C6 C9 O4A 4.2(17) . .
C6 C5 C4 C3 -0.9(10) . .
C6 C5 C8 O2 51.1(10) . .
C6 C5 C8 O1 -136.0(7) . .
C6 C9 O3 Zn1 -162.0(5) . 4_576
C10 N2 C1 N1 175.1(7) . .
C10 C11 C13 C12 177.9(8) . 3_765
C10 C11 C12 C13 -177.8(8) . 3_765
C13 C11 C12 C13 1.8(16) . 3_765
C12 C11 C13 C12 -1.7(15) . 3_765
O4 C9 O3 Zn1 5.4(15) . 4_576
C8 C5 C4 C3 170.0(6) . .
C8 C5 C6 C7 -170.8(7) . .
C8 C5 C6 C9 10.8(11) . .
O4A C9 O3 Zn1 57.6(17) . 4_576

loop_
_twin_individual_id
_twin_individual_mass_fraction_refined
1 0.682(7)
2 0.318(7)
